data_4341550
loop_
_publ_author_name
'Ovcharenko, Victor'
'Kuznetsova, Olga'
'Fursova, Elena'
'Romanenko, Galina'
'Polushkin, Alexey'
'Sagdeev, Renad'

_publ_section_title
;
 Redox-induced change in the ligand coordination mode.
;
_journal_issue 19
_journal_name_full 'Inorganic chemistry'
_journal_page_first 10033
_journal_page_last 10035
_journal_paper_doi 10.1021/ic501787m
_journal_volume 53
_journal_year 2014
_chemical_formula_sum 'C42 H52 Fe N9 O13'
_chemical_formula_weight 946.78
_chemical_name_systematic
; 
 ? 
;
_space_group_IT_number 2
_symmetry_cell_setting triclinic
_symmetry_space_group_name_Hall '-P 1'
_symmetry_space_group_name_H-M 'P -1'
_atom_sites_solution_hydrogens geom
_atom_sites_solution_primary direct
_atom_sites_solution_secondary difmap
_audit_creation_method SHELXL-97
_cell_angle_alpha 97.76(2)
_cell_angle_beta 97.65(3)
_cell_angle_gamma 102.91(3)
_cell_formula_units_Z 2
_cell_length_a 11.942(5)
_cell_length_b 13.065(5)
_cell_length_c 15.314(6)
_cell_measurement_reflns_used 3772
_cell_measurement_temperature 296(2)
_cell_measurement_theta_max 21.17
_cell_measurement_theta_min 2.41
_cell_volume 2274.4(16)
_computing_cell_refinement 'Bruker SAINT'
_computing_data_collection 'Bruker APEX2'
_computing_data_reduction 'Bruker SAINT'
_computing_molecular_graphics 'Bruker SHELXTL'
_computing_publication_material 'Bruker SHELXTL'
_computing_structure_refinement 'SHELXL-97 (Sheldrick, 1997)'
_computing_structure_solution 'SHELXS-97 (Sheldrick, 1990)'
_diffrn_ambient_temperature 296(2)
_diffrn_measured_fraction_theta_full 0.983
_diffrn_measured_fraction_theta_max 0.983
_diffrn_measurement_device_type 'Bruker APEX-II CCD'
_diffrn_measurement_method '\f and \w scans'
_diffrn_radiation_monochromator graphite
_diffrn_radiation_source 'fine-focus sealed tube'
_diffrn_radiation_type MoK\a
_diffrn_radiation_wavelength 0.71073
_diffrn_reflns_av_R_equivalents 0.0859
_diffrn_reflns_av_sigmaI/netI 0.1341
_diffrn_reflns_limit_h_max 15
_diffrn_reflns_limit_h_min -15
_diffrn_reflns_limit_k_max 16
_diffrn_reflns_limit_k_min -16
_diffrn_reflns_limit_l_max 19
_diffrn_reflns_limit_l_min -19
_diffrn_reflns_number 32377
_diffrn_reflns_theta_full 27.00
_diffrn_reflns_theta_max 27.00
_diffrn_reflns_theta_min 1.93
_diffrn_standards_number 0
_exptl_absorpt_coefficient_mu 0.405
_exptl_absorpt_correction_type none
_exptl_crystal_colour brown
_exptl_crystal_density_diffrn 1.382
_exptl_crystal_density_method 'not measured'
_exptl_crystal_description box
_exptl_crystal_F_000 994
_exptl_crystal_size_max 0.08
_exptl_crystal_size_mid 0.06
_exptl_crystal_size_min 0.03
_refine_diff_density_max 0.536
_refine_diff_density_min -0.538
_refine_diff_density_rms 0.072
_refine_ls_extinction_coef 0.0051(13)
_refine_ls_extinction_expression Fc^*^=kFc[1+0.001xFc^2^\l^3^/sin(2\q)]^-1/4^
_refine_ls_extinction_method SHELXL
_refine_ls_goodness_of_fit_ref 0.933
_refine_ls_hydrogen_treatment mixed
_refine_ls_matrix_type full
_refine_ls_number_parameters 590
_refine_ls_number_reflns 9760
_refine_ls_number_restraints 0
_refine_ls_restrained_S_all 0.933
_refine_ls_R_factor_all 0.1738
_refine_ls_R_factor_gt 0.0626
_refine_ls_shift/su_max 0.001
_refine_ls_shift/su_mean 0.000
_refine_ls_structure_factor_coef Fsqd
_refine_ls_weighting_details 'calc w=1/[\s^2^(Fo^2^)+(0.1099P)^2^+0.0000P] where P=(Fo^2^+2Fc^2^)/3'
_refine_ls_weighting_scheme calc
_refine_ls_wR_factor_gt 0.1589
_refine_ls_wR_factor_ref 0.2173
_reflns_number_gt 4043
_reflns_number_total 9760
_reflns_threshold_expression >2sigma(I)
_cod_data_source_file ic501787m_si_002.cif
_cod_data_source_block a2096
_cod_depositor_comments
;
The following automatic conversions were performed:

'_symmetry_cell_setting' value 'Triclinic' changed to 'triclinic'
according to
/usr/data/users/saulius/crontab/automatic-downloads/current/ACS/lib/dictionaries/cif_core.dic
dictionary named 'cif_core.dic' version 2.4.2 from 2011-04-26.

Automatic conversion script
Id: cif_fix_values 2827 2014-09-09 07:05:25Z andrius 
;
_cod_original_cell_volume 2274.5(15)
_cod_original_sg_symbol_H-M P-1
_cod_database_code 4341550

loop_
_symmetry_equiv_pos_as_xyz
'x, y, z'
'-x, -y, -z'

loop_
_atom_site_label
_atom_site_type_symbol
_atom_site_fract_x
_atom_site_fract_y
_atom_site_fract_z
_atom_site_U_iso_or_equiv
_atom_site_adp_type
_atom_site_occupancy
_atom_site_symmetry_multiplicity
_atom_site_calc_flag
_atom_site_refinement_flags
Fe Fe 0.73750(6) 0.64727(4) 0.66717(3) 0.0469(3) Uani 1 1 d .
N2B N 1.0871(4) 0.7517(3) 0.9025(3) 0.0536(12) Uani 1 1 d .
H2BA H 1.136(5) 0.732(4) 0.905(3) 0.064 Uiso 1 1 d .
C3B C 1.0221(4) 0.7360(3) 0.9772(3) 0.0486(11) Uani 1 1 d .
C4B C 1.0862(5) 0.8135(4) 1.0619(3) 0.0687(15) Uani 1 1 d .
H4BA H 1.0430 0.8022 1.1097 0.103 Uiso 1 1 calc R
H4BB H 1.0939 0.8853 1.0514 0.103 Uiso 1 1 calc R
H4BC H 1.1622 0.8016 1.0778 0.103 Uiso 1 1 calc R
C5B C 1.0108(5) 0.6227(4) 0.9938(3) 0.0666(14) Uani 1 1 d .
H5BA H 0.9686 0.6115 1.0422 0.100 Uiso 1 1 calc R
H5BB H 1.0870 0.6109 1.0089 0.100 Uiso 1 1 calc R
H5BC H 0.9697 0.5738 0.9408 0.100 Uiso 1 1 calc R
C6B C 0.9040(4) 0.7567(3) 0.9368(2) 0.0478(11) Uani 1 1 d .
C7B C 0.7957(5) 0.6909(4) 0.9625(3) 0.0681(14) Uani 1 1 d .
H7BA H 0.7953 0.7122 1.0249 0.102 Uiso 1 1 calc R
H7BB H 0.7956 0.6168 0.9509 0.102 Uiso 1 1 calc R
H7BC H 0.7277 0.7021 0.9279 0.102 Uiso 1 1 calc R
C8B C 0.9034(5) 0.8736(3) 0.9500(3) 0.0702(15) Uani 1 1 d .
H8BA H 0.9017 0.8980 1.0117 0.105 Uiso 1 1 calc R
H8BB H 0.8357 0.8828 0.9135 0.105 Uiso 1 1 calc R
H8BC H 0.9724 0.9140 0.9333 0.105 Uiso 1 1 calc R
N9B N 0.9064(4) 0.7251(3) 0.8399(2) 0.0456(9) Uani 1 1 d .
O10B O 0.8132(3) 0.7341(2) 0.78323(17) 0.0558(8) Uani 1 1 d .
C11B C 1.0136(4) 0.7336(3) 0.8249(3) 0.0462(11) Uani 1 1 d .
C12B C 1.0558(4) 0.7302(3) 0.7394(3) 0.0480(11) Uani 1 1 d .
C13B C 0.9859(5) 0.6639(3) 0.6590(3) 0.0478(12) Uani 1 1 d .
O14B O 0.8831(3) 0.6065(2) 0.65624(18) 0.0565(8) Uani 1 1 d .
C15B C 1.0408(5) 0.6617(4) 0.5829(3) 0.0643(14) Uani 1 1 d .
H15A H 1.0007 0.6169 0.5304 0.077 Uiso 1 1 calc R
C16B C 1.1474(5) 0.7207(4) 0.5824(3) 0.0656(14) Uani 1 1 d .
H16A H 1.1798 0.7167 0.5305 0.079 Uiso 1 1 calc R
C17B C 1.2099(5) 0.7884(4) 0.6601(3) 0.0610(13) Uani 1 1 d .
N18B N 1.3231(5) 0.8558(4) 0.6584(4) 0.0823(14) Uani 1 1 d .
O19B O 1.3705(4) 0.9271(3) 0.7227(3) 0.0947(13) Uani 1 1 d .
O20B O 1.3701(4) 0.8406(4) 0.5929(3) 0.1139(16) Uani 1 1 d .
C21B C 1.1655(4) 0.7924(4) 0.7393(3) 0.0540(12) Uani 1 1 d .
H21A H 1.2089 0.8361 0.7914 0.065 Uiso 1 1 calc R
N2A N 0.6692(3) 0.4995(3) 0.7170(2) 0.0480(9) Uani 1 1 d .
C3A C 0.7046(4) 0.3953(3) 0.7047(3) 0.0509(12) Uani 1 1 d .
C4A C 0.7488(5) 0.3722(4) 0.6184(3) 0.0688(15) Uani 1 1 d .
H4AA H 0.7704 0.3055 0.6149 0.103 Uiso 1 1 calc R
H4AB H 0.8155 0.4281 0.6163 0.103 Uiso 1 1 calc R
H4AC H 0.6886 0.3683 0.5690 0.103 Uiso 1 1 calc R
C5A C 0.8044(5) 0.4078(4) 0.7827(3) 0.0724(15) Uani 1 1 d .
H5AA H 0.7775 0.4225 0.8383 0.109 Uiso 1 1 calc R
H5AB H 0.8680 0.4656 0.7784 0.109 Uiso 1 1 calc R
H5AC H 0.8303 0.3431 0.7802 0.109 Uiso 1 1 calc R
C6A C 0.5936(5) 0.3144(3) 0.7120(3) 0.0599(13) Uani 1 1 d .
C7A C 0.5094(5) 0.2760(5) 0.6248(4) 0.097(2) Uani 1 1 d .
H7AA H 0.5405 0.2306 0.5850 0.146 Uiso 1 1 calc R
H7AB H 0.4983 0.3362 0.5980 0.146 Uiso 1 1 calc R
H7AC H 0.4361 0.2369 0.6359 0.146 Uiso 1 1 calc R
C8A C 0.6126(6) 0.2215(4) 0.7559(4) 0.0891(18) Uani 1 1 d .
H8AA H 0.6481 0.1778 0.7182 0.134 Uiso 1 1 calc R
H8AB H 0.5391 0.1800 0.7646 0.134 Uiso 1 1 calc R
H8AC H 0.6629 0.2476 0.8126 0.134 Uiso 1 1 calc R
N9A N 0.5390(4) 0.3834(3) 0.7688(3) 0.0629(11) Uani 1 1 d .
O10A O 0.4531(4) 0.3473(3) 0.8053(3) 0.1037(14) Uani 1 1 d .
C11A C 0.5807(4) 0.4886(3) 0.7599(2) 0.0457(11) Uani 1 1 d .
C12A C 0.5290(4) 0.5727(3) 0.7968(3) 0.0467(11) Uani 1 1 d .
C13A C 0.5412(4) 0.6671(3) 0.7585(3) 0.0449(11) Uani 1 1 d .
O14A O 0.5933(3) 0.6805(2) 0.69072(17) 0.0496(8) Uani 1 1 d .
C15A C 0.4891(4) 0.7458(3) 0.7958(3) 0.0560(12) Uani 1 1 d .
H15B H 0.4954 0.8083 0.7721 0.067 Uiso 1 1 calc R
C16A C 0.4304(4) 0.7337(4) 0.8648(3) 0.0597(13) Uani 1 1 d .
H16B H 0.3976 0.7874 0.8880 0.072 Uiso 1 1 calc R
C17A C 0.4196(4) 0.6412(4) 0.9005(3) 0.0529(12) Uani 1 1 d .
N18A N 0.3561(4) 0.6276(4) 0.9733(3) 0.0676(12) Uani 1 1 d .
O19A O 0.3542(4) 0.5496(4) 1.0090(2) 0.0936(13) Uani 1 1 d .
O20A O 0.3057(3) 0.6968(3) 0.9971(2) 0.0859(12) Uani 1 1 d .
C21A C 0.4690(4) 0.5630(3) 0.8683(3) 0.0497(11) Uani 1 1 d .
H21B H 0.4626 0.5022 0.8944 0.060 Uiso 1 1 calc R
N2C N 0.7802(3) 0.7893(2) 0.6033(2) 0.0447(9) Uani 1 1 d .
C3C C 0.8032(4) 0.9053(3) 0.6433(3) 0.0540(12) Uani 1 1 d .
C4C C 0.7248(5) 0.9241(4) 0.7107(3) 0.0689(15) Uani 1 1 d .
H4CA H 0.7413 0.9988 0.7340 0.103 Uiso 1 1 calc R
H4CB H 0.7385 0.8858 0.7587 0.103 Uiso 1 1 calc R
H4CC H 0.6447 0.8994 0.6821 0.103 Uiso 1 1 calc R
C5C C 0.9314(5) 0.9387(4) 0.6897(3) 0.0735(15) Uani 1 1 d .
H5CA H 0.9508 1.0126 0.7164 0.110 Uiso 1 1 calc R
H5CB H 0.9807 0.9279 0.6465 0.110 Uiso 1 1 calc R
H5CC H 0.9426 0.8964 0.7352 0.110 Uiso 1 1 calc R
C6C C 0.7832(5) 0.9598(3) 0.5616(3) 0.0632(14) Uani 1 1 d .
C7C C 0.8644(5) 1.0675(4) 0.5634(4) 0.0866(18) Uani 1 1 d .
H7CA H 0.8497 1.1192 0.6084 0.130 Uiso 1 1 calc R
H7CB H 0.8513 1.0888 0.5061 0.130 Uiso 1 1 calc R
H7CC H 0.9438 1.0628 0.5768 0.130 Uiso 1 1 calc R
C8C C 0.6557(5) 0.9640(4) 0.5352(3) 0.0794(16) Uani 1 1 d .
H8CA H 0.6369 1.0148 0.5788 0.119 Uiso 1 1 calc R
H8CB H 0.6053 0.8949 0.5329 0.119 Uiso 1 1 calc R
H8CC H 0.6452 0.9850 0.4776 0.119 Uiso 1 1 calc R
N9C N 0.8065(4) 0.8798(3) 0.4915(2) 0.0583(11) Uani 1 1 d .
O10C O 0.8145(4) 0.8982(3) 0.4140(2) 0.0872(12) Uani 1 1 d .
C11C C 0.7902(4) 0.7813(3) 0.5200(3) 0.0471(11) Uani 1 1 d .
C12C C 0.7809(4) 0.6835(3) 0.4576(2) 0.0476(11) Uani 1 1 d .
C13C C 0.7151(4) 0.5850(3) 0.4748(2) 0.0446(11) Uani 1 1 d .
O14C O 0.6683(3) 0.5779(2) 0.54609(16) 0.0516(8) Uani 1 1 d .
C15C C 0.6977(4) 0.4936(3) 0.4087(3) 0.0576(13) Uani 1 1 d .
H15C H 0.6492 0.4300 0.4157 0.069 Uiso 1 1 calc R
C16C C 0.7503(5) 0.4964(4) 0.3345(3) 0.0604(13) Uani 1 1 d .
H16C H 0.7402 0.4347 0.2931 0.072 Uiso 1 1 calc R
C17C C 0.8185(5) 0.5918(4) 0.3220(3) 0.0596(13) Uani 1 1 d .
N18C N 0.8732(5) 0.5942(5) 0.2433(3) 0.0860(15) Uani 1 1 d .
O19C O 0.9329(5) 0.6797(4) 0.2328(3) 0.1217(17) Uani 1 1 d .
O20C O 0.8608(4) 0.5110(4) 0.1918(3) 0.1148(16) Uani 1 1 d .
C21C C 0.8329(4) 0.6843(4) 0.3812(3) 0.0564(12) Uani 1 1 d .
H21C H 0.8775 0.7480 0.3704 0.068 Uiso 1 1 calc R
O1S O 1.2309(11) 0.9930(6) 0.9009(5) 0.334(8) Uani 1 1 d .
C1S C 1.2862(13) 1.0696(7) 0.8792(8) 0.170(5) Uani 1 1 d .
C2S C 1.2446(9) 1.1207(9) 0.8068(7) 0.176(4) Uani 1 1 d .
H2SA H 1.3049 1.1807 0.8012 0.263 Uiso 1 1 calc R
H2SB H 1.1772 1.1445 0.8197 0.263 Uiso 1 1 calc R
H2SC H 1.2244 1.0706 0.7518 0.263 Uiso 1 1 calc R
C3S C 1.4097(11) 1.1160(13) 0.9237(7) 0.270(8) Uani 1 1 d .
H3SA H 1.4424 1.1768 0.8983 0.405 Uiso 1 1 calc R
H3SB H 1.4539 1.0635 0.9150 0.405 Uiso 1 1 calc R
H3SC H 1.4122 1.1375 0.9866 0.405 Uiso 1 1 calc R

loop_
_atom_site_aniso_label
_atom_site_aniso_U_11
_atom_site_aniso_U_22
_atom_site_aniso_U_33
_atom_site_aniso_U_23
_atom_site_aniso_U_13
_atom_site_aniso_U_12
Fe 0.0587(5) 0.0481(4) 0.0358(4) 0.0084(2) 0.0117(3) 0.0142(3)
N2B 0.052(3) 0.070(3) 0.040(2) 0.0155(17) 0.009(2) 0.012(2)
C3B 0.053(3) 0.054(3) 0.037(2) 0.0099(18) 0.008(2) 0.009(2)
C4B 0.082(4) 0.075(3) 0.041(3) 0.002(2) 0.003(3) 0.012(3)
C5B 0.082(4) 0.061(3) 0.059(3) 0.024(2) 0.008(3) 0.015(3)
C6B 0.063(3) 0.045(2) 0.031(2) -0.0021(17) 0.008(2) 0.010(2)
C7B 0.070(4) 0.083(3) 0.044(3) 0.007(2) 0.018(3) 0.002(3)
C8B 0.098(5) 0.060(3) 0.049(3) -0.009(2) 0.004(3) 0.027(3)
N9B 0.055(3) 0.053(2) 0.0301(18) 0.0060(14) 0.0073(19) 0.016(2)
O10B 0.063(2) 0.068(2) 0.0392(16) 0.0031(13) 0.0014(16) 0.0299(17)
C11B 0.057(3) 0.048(3) 0.033(2) 0.0096(17) 0.008(2) 0.010(2)
C12B 0.058(3) 0.050(3) 0.040(2) 0.0133(19) 0.014(2) 0.015(2)
C13B 0.067(4) 0.049(3) 0.040(2) 0.0117(19) 0.018(2) 0.032(3)
O14B 0.057(2) 0.0574(19) 0.0524(18) -0.0029(14) 0.0115(16) 0.0148(18)
C15B 0.073(4) 0.081(4) 0.046(3) 0.008(2) 0.017(3) 0.032(3)
C16B 0.079(4) 0.089(4) 0.043(3) 0.024(3) 0.025(3) 0.034(3)
C17B 0.055(4) 0.064(3) 0.078(4) 0.036(3) 0.026(3) 0.021(3)
N18B 0.082(4) 0.092(4) 0.090(4) 0.050(3) 0.026(3) 0.030(3)
O19B 0.078(3) 0.081(3) 0.131(4) 0.037(3) 0.037(3) 0.009(2)
O20B 0.091(3) 0.174(4) 0.099(3) 0.058(3) 0.057(3) 0.031(3)
C21B 0.065(4) 0.060(3) 0.045(3) 0.022(2) 0.014(2) 0.020(3)
N2A 0.060(3) 0.052(2) 0.0393(19) 0.0075(15) 0.0162(18) 0.0235(19)
C3A 0.058(3) 0.055(3) 0.043(2) 0.0102(19) 0.011(2) 0.019(2)
C4A 0.101(5) 0.054(3) 0.058(3) 0.005(2) 0.037(3) 0.022(3)
C5A 0.066(4) 0.084(4) 0.069(3) 0.009(3) 0.008(3) 0.026(3)
C6A 0.070(4) 0.042(3) 0.067(3) 0.006(2) 0.018(3) 0.012(3)
C7A 0.073(5) 0.089(4) 0.107(5) -0.023(3) 0.001(4) 0.006(3)
C8A 0.103(5) 0.065(3) 0.111(4) 0.027(3) 0.045(4) 0.023(3)
N9A 0.065(3) 0.051(2) 0.080(3) 0.0169(19) 0.037(2) 0.013(2)
O10A 0.102(4) 0.064(2) 0.155(4) 0.024(2) 0.072(3) 0.008(2)
C11A 0.054(3) 0.045(3) 0.038(2) 0.0125(18) 0.011(2) 0.008(2)
C12A 0.050(3) 0.049(3) 0.041(2) 0.0069(19) 0.006(2) 0.012(2)
C13A 0.042(3) 0.049(3) 0.042(2) 0.0084(19) 0.004(2) 0.008(2)
O14A 0.054(2) 0.0518(17) 0.0456(16) 0.0165(13) 0.0123(15) 0.0123(15)
C15A 0.062(4) 0.048(3) 0.061(3) 0.011(2) 0.014(3) 0.017(2)
C16A 0.055(4) 0.067(3) 0.057(3) 0.002(2) 0.012(3) 0.021(3)
C17A 0.050(3) 0.069(3) 0.039(2) 0.007(2) 0.008(2) 0.013(3)
N18A 0.071(3) 0.084(3) 0.056(3) 0.010(2) 0.021(2) 0.031(3)
O19A 0.113(4) 0.113(3) 0.083(3) 0.047(2) 0.053(2) 0.045(3)
O20A 0.091(3) 0.105(3) 0.078(2) 0.012(2) 0.040(2) 0.044(3)
C21A 0.049(3) 0.056(3) 0.046(2) 0.012(2) 0.011(2) 0.014(2)
N2C 0.050(3) 0.042(2) 0.044(2) 0.0076(15) 0.0110(17) 0.0115(17)
C3C 0.060(4) 0.046(3) 0.050(3) 0.005(2) 0.004(2) 0.006(2)
C4C 0.093(4) 0.050(3) 0.072(3) 0.009(2) 0.022(3) 0.028(3)
C5C 0.071(4) 0.063(3) 0.075(3) 0.002(2) -0.007(3) 0.009(3)
C6C 0.080(4) 0.044(3) 0.066(3) 0.019(2) 0.014(3) 0.009(3)
C7C 0.103(5) 0.050(3) 0.098(4) 0.025(3) 0.009(4) -0.001(3)
C8C 0.075(5) 0.085(4) 0.083(4) 0.020(3) 0.000(3) 0.034(3)
N9C 0.072(3) 0.056(2) 0.050(2) 0.0220(18) 0.015(2) 0.010(2)
O10C 0.130(4) 0.075(2) 0.065(2) 0.0340(18) 0.033(2) 0.019(2)
C11C 0.048(3) 0.048(3) 0.044(2) 0.0134(19) 0.008(2) 0.006(2)
C12C 0.051(3) 0.059(3) 0.035(2) 0.0123(19) 0.007(2) 0.014(2)
C13C 0.047(3) 0.053(3) 0.034(2) 0.0082(18) 0.004(2) 0.013(2)
O14C 0.062(2) 0.0501(17) 0.0375(16) 0.0076(12) 0.0115(15) 0.0015(15)
C15C 0.072(4) 0.053(3) 0.040(2) 0.0028(19) 0.000(2) 0.009(3)
C16C 0.073(4) 0.067(3) 0.040(3) 0.002(2) 0.005(2) 0.021(3)
C17C 0.064(4) 0.081(4) 0.040(2) 0.011(2) 0.018(2) 0.026(3)
N18C 0.088(4) 0.118(4) 0.058(3) 0.009(3) 0.034(3) 0.027(3)
O19C 0.146(5) 0.133(4) 0.105(3) 0.033(3) 0.083(3) 0.028(4)
O20C 0.135(4) 0.142(4) 0.068(2) -0.011(2) 0.047(3) 0.034(3)
C21C 0.053(3) 0.068(3) 0.050(3) 0.019(2) 0.015(2) 0.007(3)
O1S 0.550(18) 0.146(6) 0.221(8) -0.055(5) 0.238(10) -0.144(8)
C1S 0.252(14) 0.094(6) 0.141(8) -0.032(6) 0.127(10) -0.032(7)
C2S 0.161(10) 0.209(11) 0.147(8) 0.039(8) 0.041(7) 0.010(8)
C3S 0.186(13) 0.40(2) 0.138(9) 0.027(10) -0.007(9) -0.070(14)

loop_
_atom_type_symbol
_atom_type_description
_atom_type_scat_dispersion_real
_atom_type_scat_dispersion_imag
_atom_type_scat_source
C C 0.0033 0.0016 'International Tables Vol C Tables 4.2.6.8 and 6.1.1.4'
H H 0.0000 0.0000 'International Tables Vol C Tables 4.2.6.8 and 6.1.1.4'
N N 0.0061 0.0033 'International Tables Vol C Tables 4.2.6.8 and 6.1.1.4'
O O 0.0106 0.0060 'International Tables Vol C Tables 4.2.6.8 and 6.1.1.4'
Fe Fe 0.3463 0.8444 'International Tables Vol C Tables 4.2.6.8 and 6.1.1.4'

loop_
_geom_angle_atom_site_label_1
_geom_angle_atom_site_label_2
_geom_angle_atom_site_label_3
_geom_angle
O14A Fe O14C 92.15(13)
O14A Fe O14B 173.26(11)
O14C Fe O14B 92.02(13)
O14A Fe O10B 88.03(13)
O14C Fe O10B 172.70(12)
O14B Fe O10B 88.51(13)
O14A Fe N2A 84.04(12)
O14C Fe N2A 90.26(12)
O14B Fe N2A 90.65(14)
O10B Fe N2A 97.01(12)
O14A Fe N2C 90.56(12)
O14C Fe N2C 83.04(12)
O14B Fe N2C 95.20(13)
O10B Fe N2C 89.67(12)
N2A Fe N2C 171.24(13)
C11B N2B C3B 110.6(4)
N2B C3B C5B 108.7(3)
N2B C3B C4B 110.5(4)
C5B C3B C4B 109.3(4)
N2B C3B C6B 100.1(3)
C5B C3B C6B 113.0(4)
C4B C3B C6B 114.7(4)
N9B C6B C8B 106.2(3)
N9B C6B C7B 110.4(3)
C8B C6B C7B 110.6(4)
N9B C6B C3B 99.3(3)
C8B C6B C3B 113.3(4)
C7B C6B C3B 116.0(4)
C11B N9B O10B 127.7(3)
C11B N9B C6B 111.3(4)
O10B N9B C6B 115.2(3)
N9B O10B Fe 129.4(2)
N9B C11B N2B 110.0(4)
N9B C11B C12B 128.6(4)
N2B C11B C12B 121.4(4)
C21B C12B C13B 121.6(4)
C21B C12B C11B 117.1(4)
C13B C12B C11B 121.3(4)
O14B C13B C15B 121.3(4)
O14B C13B C12B 123.3(4)
C15B C13B C12B 115.3(5)
C13B O14B Fe 130.5(3)
C16B C15B C13B 123.4(5)
C15B C16B C17B 119.7(4)
C21B C17B C16B 121.2(5)
C21B C17B N18B 119.2(5)
C16B C17B N18B 119.5(5)
O20B N18B O19B 121.5(6)
O20B N18B C17B 119.1(6)
O19B N18B C17B 119.4(5)
C12B C21B C17B 118.7(4)
C11A N2A C3A 108.6(3)
C11A N2A Fe 121.9(3)
C3A N2A Fe 129.3(3)
C4A C3A N2A 113.6(3)
C4A C3A C6A 113.6(4)
N2A C3A C6A 102.7(4)
C4A C3A C5A 108.6(4)
N2A C3A C5A 104.7(3)
C6A C3A C5A 113.3(4)
N9A C6A C8A 110.6(4)
N9A C6A C7A 105.8(4)
C8A C6A C7A 110.7(4)
N9A C6A C3A 100.1(3)
C8A C6A C3A 115.1(5)
C7A C6A C3A 113.6(4)
O10A N9A C11A 126.2(4)
O10A N9A C6A 123.1(4)
C11A N9A C6A 109.4(3)
N2A C11A N9A 111.3(4)
N2A C11A C12A 127.1(4)
N9A C11A C12A 121.6(4)
C21A C12A C13A 119.4(4)
C21A C12A C11A 121.8(4)
C13A C12A C11A 118.9(4)
O14A C13A C15A 120.4(4)
O14A C13A C12A 122.7(4)
C15A C13A C12A 116.9(4)
C13A O14A Fe 129.2(3)
C16A C15A C13A 122.4(4)
C15A C16A C17A 119.6(4)
C21A C17A C16A 120.9(4)
C21A C17A N18A 119.5(4)
C16A C17A N18A 119.7(4)
O19A N18A O20A 122.8(4)
O19A N18A C17A 119.4(4)
O20A N18A C17A 117.8(5)
C17A C21A C12A 120.9(4)
C11C N2C C3C 109.1(3)
C11C N2C Fe 121.4(3)
C3C N2C Fe 129.5(2)
N2C C3C C4C 112.0(4)
N2C C3C C6C 103.7(3)
C4C C3C C6C 113.1(4)
N2C C3C C5C 106.0(4)
C4C C3C C5C 109.8(4)
C6C C3C C5C 111.9(4)
N9C C6C C7C 109.3(4)
N9C C6C C3C 99.3(3)
C7C C6C C3C 116.9(4)
N9C C6C C8C 106.7(4)
C7C C6C C8C 110.3(4)
C3C C6C C8C 113.2(4)
O10C N9C C11C 127.5(4)
O10C N9C C6C 121.6(4)
C11C N9C C6C 109.3(3)
N2C C11C N9C 111.9(3)
N2C C11C C12C 127.0(4)
N9C C11C C12C 121.1(4)
C21C C12C C13C 119.4(4)
C21C C12C C11C 121.7(4)
C13C C12C C11C 118.9(3)
O14C C13C C15C 119.9(4)
O14C C13C C12C 122.5(3)
C15C C13C C12C 117.5(4)
C13C O14C Fe 127.2(3)
C16C C15C C13C 121.8(4)
C15C C16C C17C 119.3(4)
C21C C17C C16C 121.5(4)
C21C C17C N18C 119.5(5)
C16C C17C N18C 119.0(4)
O20C N18C O19C 123.0(5)
O20C N18C C17C 118.8(6)
O19C N18C C17C 118.2(5)
C17C C21C C12C 120.3(4)
O1S C1S C2S 124.5(15)
O1S C1S C3S 119.7(15)
C2S C1S C3S 115.7(9)

loop_
_geom_bond_atom_site_label_1
_geom_bond_atom_site_label_2
_geom_bond_distance
Fe O14A 1.934(3)
Fe O14C 1.936(3)
Fe O14B 1.950(3)
Fe O10B 1.957(3)
Fe N2A 2.199(3)
Fe N2C 2.205(3)
N2B C11B 1.339(6)
N2B C3B 1.477(5)
C3B C5B 1.516(6)
C3B C4B 1.526(6)
C3B C6B 1.558(6)
C6B N9B 1.491(4)
C6B C8B 1.515(6)
C6B C7B 1.515(6)
N9B C11B 1.313(5)
N9B O10B 1.355(4)
C11B C12B 1.463(5)
C12B C21B 1.379(6)
C12B C13B 1.442(6)
C13B O14B 1.280(5)
C13B C15B 1.411(6)
C15B C16B 1.334(7)
C16B C17B 1.392(7)
C17B C21B 1.386(6)
C17B N18B 1.445(7)
N18B O20B 1.227(5)
N18B O19B 1.236(6)
N2A C11A 1.309(5)
N2A C3A 1.510(5)
C3A C4A 1.504(5)
C3A C6A 1.528(6)
C3A C5A 1.535(6)
C6A N9A 1.481(5)
C6A C8A 1.510(6)
C6A C7A 1.510(7)
N9A O10A 1.264(5)
N9A C11A 1.385(5)
C11A C12A 1.461(6)
C12A C21A 1.391(5)
C12A C13A 1.422(5)
C13A O14A 1.292(4)
C13A C15A 1.412(6)
C15A C16A 1.350(6)
C16A C17A 1.380(6)
C17A C21A 1.359(6)
C17A N18A 1.439(6)
N18A O19A 1.217(5)
N18A O20A 1.234(5)
N2C C11C 1.290(5)
N2C C3C 1.505(5)
C3C C4C 1.515(6)
C3C C6C 1.538(6)
C3C C5C 1.539(7)
C6C N9C 1.494(6)
C6C C7C 1.514(6)
C6C C8C 1.538(7)
N9C O10C 1.253(4)
N9C C11C 1.396(5)
C11C C12C 1.462(6)
C12C C21C 1.396(5)
C12C C13C 1.427(6)
C13C O14C 1.296(4)
C13C C15C 1.414(5)
C15C C16C 1.370(6)
C16C C17C 1.380(6)
C17C C21C 1.373(6)
C17C N18C 1.446(6)
N18C O20C 1.221(6)
N18C O19C 1.227(6)
O1S C1S 1.184(9)
C1S C2S 1.457(14)
C1S C3S 1.493(15)

loop_
_geom_hbond_atom_site_label_D
_geom_hbond_atom_site_label_H
_geom_hbond_atom_site_label_A
_geom_hbond_distance_DH
_geom_hbond_distance_HA
_geom_hbond_distance_DA
_geom_hbond_angle_DHA
_geom_hbond_site_symmetry_A
N2B H2BA O20A 0.69(5) 2.48(5) 3.088(6) 150(6) 1_655
